data_7038720
loop_
_publ_author_name
'Soboci\'nska, M'
'Antkowiak, M.'
'Wojciechowski, M.'
'Kamieniarz, G.'
'Utko, J.'
'Lis, T.'

_publ_section_title
;
 New tetranuclear manganese clusters with [MnMn(III)] and [MnMn] metallic
 cores exhibiting low and high spin ground state.
;
_journal_issue 17
_journal_name_full 'Dalton transactions (Cambridge, England : 2003)'
_journal_page_first 7303
_journal_page_last 7311
_journal_paper_doi 10.1039/c5dt04869a
_journal_volume 45
_journal_year 2016
_chemical_formula_moiety 'C94 H91 Cl Mn4 N O16, 0.4(C7 H8), 0.6(C2 H3 N)'
_chemical_formula_sum 'C98 H96 Cl Mn4 N1.6 O16'
_chemical_formula_weight 1807.37
_chemical_name_systematic mars4da
_chemical_properties_physical Air-sensitive
_space_group_crystal_system monoclinic
_space_group_IT_number 14
_space_group_name_Hall '-P 2yn'
_space_group_name_H-M_alt 'P 1 21/n 1'
_symmetry_space_group_name_Hall '-P 2yn'
_symmetry_space_group_name_H-M 'P 1 21/n 1'
_atom_sites_solution_hydrogens geom
_atom_sites_solution_primary direct
_atom_sites_solution_secondary difmap
_audit_creation_method SHELXL-2013
_audit_update_record
;
2015-11-16 deposited with the CCDC.
2016-03-07 downloaded from the CCDC.
;
_cell_angle_alpha 90
_cell_angle_beta 111.74(2)
_cell_angle_gamma 90
_cell_formula_units_Z 4
_cell_length_a 22.483(5)
_cell_length_b 14.057(3)
_cell_length_c 29.614(6)
_cell_measurement_reflns_used 29940
_cell_measurement_temperature 100(2)
_cell_measurement_theta_max 29
_cell_measurement_theta_min 3
_cell_volume 8694(3)
_computing_cell_refinement
;
CrysAlis RED, Oxford Diffraction Ltd.,
Version 1.171.33.55 (release 05-01-2010 CrysAlis171 .NET)
(compiled Jan  5 2010,16:28:46)
;
_computing_data_collection
;
CrysAlis RED, Oxford Diffraction Ltd.,
Version 1.171.33.55 (release 05-01-2010 CrysAlis171 .NET)
(compiled Jan  5 2010,16:28:46)
;
_computing_data_reduction
;
CrysAlis RED, Oxford Diffraction Ltd.,
Version 1.171.33.55 (release 05-01-2010 CrysAlis171 .NET)
(compiled Jan  5 2010,16:28:46)
;
_computing_structure_refinement 'SHELXL-2013 (Sheldrick, 2013)'
_computing_structure_solution 'SHELXS-97 (Sheldrick, 1990)'
_diffrn_ambient_temperature 100(2)
_diffrn_detector_area_resol_mean 8.3359
_diffrn_measured_fraction_theta_full 0.998
_diffrn_measured_fraction_theta_max 0.935
_diffrn_measurement_device_type KM4CCD
_diffrn_measurement_method '\w scans'
_diffrn_radiation_type MoK\a
_diffrn_radiation_wavelength 0.71073
_diffrn_reflns_av_R_equivalents 0.0400
_diffrn_reflns_av_unetI/netI 0.0455
_diffrn_reflns_Laue_measured_fraction_full 0.998
_diffrn_reflns_Laue_measured_fraction_max 0.935
_diffrn_reflns_limit_h_max 29
_diffrn_reflns_limit_h_min -29
_diffrn_reflns_limit_k_max 18
_diffrn_reflns_limit_k_min -18
_diffrn_reflns_limit_l_max 39
_diffrn_reflns_limit_l_min -24
_diffrn_reflns_number 59724
_diffrn_reflns_point_group_measured_fraction_full 0.998
_diffrn_reflns_point_group_measured_fraction_max 0.935
_diffrn_reflns_theta_full 25.500
_diffrn_reflns_theta_max 28.63
_diffrn_reflns_theta_min 2.88
_diffrn_source 'fine-focus sealed tube'
_exptl_absorpt_coefficient_mu 0.667
_exptl_absorpt_correction_T_max 0.781
_exptl_absorpt_correction_T_min 0.702
_exptl_absorpt_correction_type analytical
_exptl_absorpt_process_details
;
CrysAlis RED, Oxford Diffraction Ltd.,
Version 1.171.33.55 (release 05-01-2010 CrysAlis171 .NET)
(compiled Jan  5 2010,16:28:46)
Empirical absorption correction using spherical harmonics,
 implemented in SCALE3 ABSPACK scaling algorithm.
;
_exptl_crystal_colour brown
_exptl_crystal_density_diffrn 1.381
_exptl_crystal_density_method 'not measured'
_exptl_crystal_description blocks
_exptl_crystal_F_000 3761
_exptl_crystal_preparation 'Magnetic properties'
_exptl_crystal_size_max 0.570
_exptl_crystal_size_mid 0.420
_exptl_crystal_size_min 0.390
_refine_diff_density_max 0.757
_refine_diff_density_min -0.452
_refine_diff_density_rms 0.083
_refine_ls_extinction_method none
_refine_ls_goodness_of_fit_ref 1.016
_refine_ls_hydrogen_treatment constr
_refine_ls_matrix_type full
_refine_ls_number_parameters 1126
_refine_ls_number_reflns 20876
_refine_ls_number_restraints 0
_refine_ls_restrained_S_all 1.016
_refine_ls_R_factor_all 0.0613
_refine_ls_R_factor_gt 0.0438
_refine_ls_shift/su_max 0.001
_refine_ls_shift/su_mean 0.000
_refine_ls_structure_factor_coef Fsqd
_refine_ls_weighting_details
;
 w=1/[\s^2^(Fo^2^)+(0.0690P)^2^]
 where P=(Fo^2^+2Fc^2^)/3
;
_refine_ls_weighting_scheme calc
_refine_ls_wR_factor_gt 0.1084
_refine_ls_wR_factor_ref 0.1137
_reflns_Friedel_coverage 0.000
_reflns_number_gt 15370
_reflns_number_total 20876
_reflns_threshold_expression 'I > 2\s(I)'
_cod_data_source_file c5dt04869a2.cif
_cod_data_source_block MARS4DA
_cod_depositor_comments 'Adding full bibliography for 7038720--7038721.cif.'
_cod_original_formula_sum 'C98 H96 Cl Mn4 N1.60 O16'
_cod_database_code 7038720
_shelx_space_group_comment
;
The symmetry employed for this shelxl refinement is uniquely defined
by the following loop, which should always be used as a source of
symmetry information in preference to the above space-group names.
They are only intended as comments.
;
_shelx_estimated_absorpt_t_min 0.702
_shelx_estimated_absorpt_t_max 0.781
_shelxl_version_number 2013-2

loop_
_space_group_symop_operation_xyz
'x, y, z'
'-x+1/2, y+1/2, -z+1/2'
'-x, -y, -z'
'x-1/2, -y-1/2, z-1/2'

loop_
_atom_site_label
_atom_site_type_symbol
_atom_site_fract_x
_atom_site_fract_y
_atom_site_fract_z
_atom_site_U_iso_or_equiv
_atom_site_adp_type
_atom_site_occupancy
_atom_site_site_symmetry_order
_atom_site_calc_flag
_atom_site_refinement_flags_posn
_atom_site_refinement_flags_adp
_atom_site_refinement_flags_occupancy
_atom_site_disorder_assembly
_atom_site_disorder_group
Mn1 Mn 0.28471(2) 0.57273(2) 0.52555(2) 0.01470(7) Uani 1 1 d . . . . .
Mn2 Mn 0.20537(2) 0.38267(2) 0.48799(2) 0.01591(7) Uani 1 1 d . . . . .
Mn3 Mn 0.28882(2) 0.78780(2) 0.49075(2) 0.01652(7) Uani 1 1 d . . . . .
Mn4 Mn 0.20608(2) 0.59285(2) 0.41238(2) 0.01541(7) Uani 1 1 d . . . . .
Cl Cl 0.19219(3) 0.23452(4) 0.44557(2) 0.02741(12) Uani 1 1 d . . . . .
O1A O 0.30263(6) 0.33947(10) 0.54194(5) 0.0182(3) Uani 1 1 d . . . . .
O2A O 0.35204(6) 0.48036(9) 0.56067(5) 0.0187(3) Uani 1 1 d . . . . .
C1 C 0.34849(9) 0.39088(14) 0.56561(7) 0.0155(4) Uani 1 1 d . . . . .
C2 C 0.40657(9) 0.34370(14) 0.60674(7) 0.0162(4) Uani 1 1 d . . . . .
C1A C 0.46644(9) 0.40729(14) 0.61889(7) 0.0172(4) Uani 1 1 d . . . . .
C2A C 0.52112(10) 0.37842(16) 0.61121(8) 0.0234(4) Uani 1 1 d . . . . .
H2A H 0.5228 0.3167 0.5987 0.028 Uiso 1 1 calc R U . . .
C3A C 0.57367(10) 0.43951(17) 0.62176(8) 0.0291(5) Uani 1 1 d . . . . .
H3A H 0.6106 0.4193 0.6161 0.035 Uiso 1 1 calc R U . . .
C4A C 0.57196(11) 0.52887(17) 0.64031(8) 0.0303(5) Uani 1 1 d . . . . .
H4A H 0.6076 0.5703 0.6472 0.036 Uiso 1 1 calc R U . . .
C5A C 0.51814(10) 0.55862(16) 0.64896(8) 0.0245(5) Uani 1 1 d . . . . .
H5A H 0.5170 0.6200 0.6621 0.029 Uiso 1 1 calc R U . . .
C6A C 0.46629(10) 0.49789(15) 0.63831(7) 0.0205(4) Uani 1 1 d . . . . .
H6A H 0.4296 0.5183 0.6444 0.025 Uiso 1 1 calc R U . . .
C1B C 0.41874(9) 0.24457(14) 0.59015(7) 0.0183(4) Uani 1 1 d . . . . .
C2B C 0.41400(10) 0.22945(15) 0.54218(8) 0.0222(4) Uani 1 1 d . . . . .
H2B H 0.4024 0.2807 0.5197 0.027 Uiso 1 1 calc R U . . .
C3B C 0.42601(10) 0.14080(16) 0.52719(8) 0.0265(5) Uani 1 1 d . . . . .
H3B H 0.4219 0.1316 0.4944 0.032 Uiso 1 1 calc R U . . .
C4B C 0.44394(10) 0.06548(16) 0.55930(8) 0.0281(5) Uani 1 1 d . . . . .
H4B H 0.4525 0.0050 0.5488 0.034 Uiso 1 1 calc R U . . .
C5B C 0.44924(11) 0.07887(16) 0.60666(9) 0.0298(5) Uani 1 1 d . . . . .
H5B H 0.4614 0.0274 0.6290 0.036 Uiso 1 1 calc R U . . .
C6B C 0.43674(11) 0.16797(15) 0.62187(8) 0.0244(5) Uani 1 1 d . . . . .
H6B H 0.4406 0.1764 0.6547 0.029 Uiso 1 1 calc R U . . .
C1C C 0.38778(9) 0.33267(13) 0.65186(7) 0.0162(4) Uani 1 1 d . . . . .
C2C C 0.43564(10) 0.33053(14) 0.69824(7) 0.0194(4) Uani 1 1 d . . . . .
H2C H 0.4789 0.3416 0.7019 0.023 Uiso 1 1 calc R U . . .
C3C C 0.42134(10) 0.31260(14) 0.73901(7) 0.0226(4) Uani 1 1 d . . . . .
H3C H 0.4548 0.3104 0.7701 0.027 Uiso 1 1 calc R U . . .
C4C C 0.35861(11) 0.29790(15) 0.73481(8) 0.0237(4) Uani 1 1 d . . . . .
H4C H 0.3487 0.2869 0.7629 0.028 Uiso 1 1 calc R U . . .
C5C C 0.31055(10) 0.29944(15) 0.68908(8) 0.0230(4) Uani 1 1 d . . . . .
H5C H 0.2674 0.2895 0.6858 0.028 Uiso 1 1 calc R U . . .
C6C C 0.32487(10) 0.31543(14) 0.64786(7) 0.0199(4) Uani 1 1 d . . . . .
H6C H 0.2915 0.3146 0.6167 0.024 Uiso 1 1 calc R U . . .
O1B O 0.11113(6) 0.43965(10) 0.44134(5) 0.0210(3) Uani 1 1 d . . . . .
O2B O 0.11214(7) 0.55221(10) 0.38808(5) 0.0222(3) Uani 1 1 d . . . . .
C3 C 0.08561(9) 0.48630(14) 0.40344(7) 0.0181(4) Uani 1 1 d . . . . .
C4 C 0.01620(9) 0.46082(14) 0.36802(7) 0.0179(4) Uani 1 1 d . . . . .
C1D C 0.03094(9) 0.41514(15) 0.32576(7) 0.0193(4) Uani 1 1 d . . . . .
C2D C 0.06844(10) 0.33275(15) 0.33535(8) 0.0231(4) Uani 1 1 d . . . . .
H2D H 0.0814 0.3042 0.3666 0.028 Uiso 1 1 calc R U . . .
C3D C 0.08703(11) 0.29210(16) 0.30002(8) 0.0277(5) Uani 1 1 d . . . . .
H3D H 0.1121 0.2357 0.3071 0.033 Uiso 1 1 calc R U . . .
C4D C 0.06915(11) 0.33327(17) 0.25441(8) 0.0304(5) Uani 1 1 d . . . . .
H4D H 0.0815 0.3052 0.2301 0.036 Uiso 1 1 calc R U . . .
C5D C 0.03320(11) 0.41549(17) 0.24478(8) 0.0300(5) Uani 1 1 d . . . . .
H5D H 0.0212 0.4444 0.2137 0.036 Uiso 1 1 calc R U . . .
C6D C 0.01430(10) 0.45653(17) 0.28000(8) 0.0255(5) Uani 1 1 d . . . . .
H6D H -0.0102 0.5134 0.2728 0.031 Uiso 1 1 calc R U . . .
C1E C -0.01705(9) 0.39029(14) 0.39048(7) 0.0189(4) Uani 1 1 d . . . . .
C2E C -0.05361(10) 0.31589(16) 0.36368(8) 0.0260(5) Uani 1 1 d . . . . .
H2E H -0.0570 0.3070 0.3310 0.031 Uiso 1 1 calc R U . . .
C3E C -0.08548(11) 0.25383(17) 0.38375(9) 0.0310(5) Uani 1 1 d . . . . .
H3E H -0.1102 0.2030 0.3649 0.037 Uiso 1 1 calc R U . . .
C4E C -0.08101(11) 0.26635(17) 0.43102(9) 0.0303(5) Uani 1 1 d . . . . .
H4E H -0.1015 0.2231 0.4452 0.036 Uiso 1 1 calc R U . . .
C5E C -0.04649(10) 0.34223(17) 0.45763(8) 0.0276(5) Uani 1 1 d . . . . .
H5E H -0.0443 0.3521 0.4900 0.033 Uiso 1 1 calc R U . . .
C6E C -0.01504(10) 0.40417(15) 0.43755(8) 0.0225(4) Uani 1 1 d . . . . .
H6E H 0.0081 0.4566 0.4561 0.027 Uiso 1 1 calc R U . . .
C1F C -0.02760(9) 0.54842(15) 0.35265(7) 0.0201(4) Uani 1 1 d . . . . .
C2F C -0.08921(10) 0.53848(17) 0.31748(8) 0.0265(5) Uani 1 1 d . . . . .
H2F H -0.1029 0.4779 0.3032 0.032 Uiso 1 1 calc R U . . .
C3F C -0.13065(11) 0.61532(18) 0.30306(8) 0.0306(5) Uani 1 1 d . . . . .
H3F H -0.1722 0.6068 0.2789 0.037 Uiso 1 1 calc R U . . .
C4F C -0.11230(11) 0.70382(18) 0.32340(8) 0.0305(5) Uani 1 1 d . . . . .
H4F H -0.1404 0.7567 0.3129 0.037 Uiso 1 1 calc R U . . .
C5F C -0.05222(11) 0.71447(17) 0.35943(9) 0.0300(5) Uani 1 1 d . . . . .
H5F H -0.0394 0.7746 0.3745 0.036 Uiso 1 1 calc R U . . .
C6F C -0.01057(10) 0.63758(16) 0.37361(8) 0.0247(5) Uani 1 1 d . . . . .
H6F H 0.0306 0.6462 0.3983 0.030 Uiso 1 1 calc R U . . .
O1C O 0.30577(7) 0.65005(10) 0.59180(5) 0.0201(3) Uani 1 1 d . . . . .
O2C O 0.30091(7) 0.79829(10) 0.56414(5) 0.0220(3) Uani 1 1 d . . . . .
C5 C 0.31131(9) 0.73847(14) 0.59767(7) 0.0175(4) Uani 1 1 d . . . . .
C6 C 0.33463(9) 0.77954(14) 0.65011(7) 0.0168(4) Uani 1 1 d . . . . .
C1G C 0.40768(9) 0.79553(14) 0.66640(7) 0.0177(4) Uani 1 1 d . . . . .
C2G C 0.43649(10) 0.81604(15) 0.63312(8) 0.0231(4) Uani 1 1 d . . . . .
H2G H 0.4110 0.8190 0.5994 0.028 Uiso 1 1 calc R U . . .
C3G C 0.50204(11) 0.83221(15) 0.64866(9) 0.0289(5) Uani 1 1 d . . . . .
H3G H 0.5210 0.8442 0.6254 0.035 Uiso 1 1 calc R U . . .
C4G C 0.53970(11) 0.83106(16) 0.69739(9) 0.0321(5) Uani 1 1 d . . . . .
H4G H 0.5845 0.8421 0.7079 0.039 Uiso 1 1 calc R U . . .
C5G C 0.51151(11) 0.81368(16) 0.73082(9) 0.0313(5) Uani 1 1 d . . . . .
H5G H 0.5369 0.8143 0.7646 0.038 Uiso 1 1 calc R U . . .
C6G C 0.44652(10) 0.79537(15) 0.71552(8) 0.0252(5) Uani 1 1 d . . . . .
H6G H 0.4281 0.7824 0.7390 0.030 Uiso 1 1 calc R U . . .
C1H C 0.31946(9) 0.70689(14) 0.68333(7) 0.0166(4) Uani 1 1 d . . . . .
C2H C 0.35562(10) 0.62383(15) 0.69609(8) 0.0218(4) Uani 1 1 d . . . . .
H2H H 0.3909 0.6159 0.6862 0.026 Uiso 1 1 calc R U . . .
C3H C 0.34161(11) 0.55285(15) 0.72272(8) 0.0245(5) Uani 1 1 d . . . . .
H3H H 0.3670 0.4968 0.7307 0.029 Uiso 1 1 calc R U . . .
C4H C 0.29052(11) 0.56287(16) 0.73791(8) 0.0262(5) Uani 1 1 d . . . . .
H4H H 0.2803 0.5139 0.7560 0.031 Uiso 1 1 calc R U . . .
C5H C 0.25480(11) 0.64545(17) 0.72624(8) 0.0284(5) Uani 1 1 d . . . . .
H5H H 0.2199 0.6535 0.7367 0.034 Uiso 1 1 calc R U . . .
C6H C 0.26918(10) 0.71728(15) 0.69937(8) 0.0224(4) Uani 1 1 d . . . . .
H6H H 0.2443 0.7738 0.6920 0.027 Uiso 1 1 calc R U . . .
C1I C 0.30086(10) 0.87577(14) 0.64926(7) 0.0189(4) Uani 1 1 d . . . . .
C2I C 0.23526(10) 0.88458(16) 0.62232(8) 0.0250(5) Uani 1 1 d . . . . .
H2I H 0.2127 0.8324 0.6032 0.030 Uiso 1 1 calc R U . . .
C3I C 0.20247(12) 0.96749(17) 0.62279(9) 0.0332(5) Uani 1 1 d . . . . .
H3I H 0.1578 0.9716 0.6045 0.040 Uiso 1 1 calc R U . . .
C4I C 0.23518(13) 1.04499(17) 0.65011(9) 0.0356(6) Uani 1 1 d . . . . .
H4I H 0.2130 1.1022 0.6507 0.043 Uiso 1 1 calc R U . . .
C5I C 0.29976(13) 1.03778(16) 0.67614(9) 0.0319(5) Uani 1 1 d . . . . .
H5I H 0.3224 1.0906 0.6946 0.038 Uiso 1 1 calc R U . . .
C6I C 0.33240(11) 0.95404(15) 0.67582(8) 0.0240(5) Uani 1 1 d . . . . .
H6I H 0.3771 0.9504 0.6941 0.029 Uiso 1 1 calc R U . . .
O1D O 0.26720(7) 0.81006(11) 0.41682(5) 0.0269(3) Uani 1 1 d . . . . .
O2D O 0.20117(7) 0.70625(10) 0.36641(5) 0.0220(3) Uani 1 1 d . . . . .
C7 C 0.23060(9) 0.78437(14) 0.37579(7) 0.0183(4) Uani 1 1 d . . . . .
C8 C 0.22108(9) 0.85277(14) 0.33226(7) 0.0167(4) Uani 1 1 d . . . . .
C1J C 0.26918(9) 0.93563(14) 0.34974(7) 0.0176(4) Uani 1 1 d . . . . .
C2J C 0.26010(10) 1.00359(14) 0.38135(7) 0.0200(4) Uani 1 1 d . . . . .
H2J H 0.2239 0.9985 0.3905 0.024 Uiso 1 1 calc R U . . .
C3J C 0.30275(10) 1.07767(15) 0.39947(7) 0.0225(4) Uani 1 1 d . . . . .
H3J H 0.2955 1.1234 0.4205 0.027 Uiso 1 1 calc R U . . .
C4J C 0.35644(10) 1.08496(15) 0.38672(8) 0.0251(5) Uani 1 1 d . . . . .
H4J H 0.3866 1.1346 0.3999 0.030 Uiso 1 1 calc R U . . .
C5J C 0.36564(10) 1.02040(16) 0.35523(8) 0.0252(5) Uani 1 1 d . . . . .
H5J H 0.4017 1.0262 0.3461 0.030 Uiso 1 1 calc R U . . .
C6J C 0.32201(10) 0.94596(15) 0.33651(7) 0.0212(4) Uani 1 1 d . . . . .
H6J H 0.3286 0.9020 0.3145 0.025 Uiso 1 1 calc R U . . .
C1K C 0.15227(9) 0.89325(14) 0.31315(7) 0.0185(4) Uani 1 1 d . . . . .
C2K C 0.10106(10) 0.84964(16) 0.32025(8) 0.0238(4) Uani 1 1 d . . . . .
H2K H 0.1079 0.7926 0.3387 0.029 Uiso 1 1 calc R U . . .
C3K C 0.03977(11) 0.88855(17) 0.30072(8) 0.0282(5) Uani 1 1 d . . . . .
H3K H 0.0053 0.8582 0.3062 0.034 Uiso 1 1 calc R U . . .
C4K C 0.02880(10) 0.97131(17) 0.27339(8) 0.0289(5) Uani 1 1 d . . . . .
H4K H -0.0130 0.9977 0.2600 0.035 Uiso 1 1 calc R U . . .
C5K C 0.07947(10) 1.01509(16) 0.26586(8) 0.0271(5) Uani 1 1 d . . . . .
H5K H 0.0725 1.0719 0.2472 0.033 Uiso 1 1 calc R U . . .
C6K C 0.14036(10) 0.97645(15) 0.28538(7) 0.0218(4) Uani 1 1 d . . . . .
H6K H 0.1747 1.0071 0.2798 0.026 Uiso 1 1 calc R U . . .
C1L C 0.23329(10) 0.79369(14) 0.29276(7) 0.0191(4) Uani 1 1 d . . . . .
C2L C 0.19469(10) 0.79989(14) 0.24396(7) 0.0214(4) Uani 1 1 d . . . . .
H2L H 0.1580 0.8398 0.2341 0.026 Uiso 1 1 calc R U . . .
C3L C 0.20926(11) 0.74809(16) 0.20938(8) 0.0257(5) Uani 1 1 d . . . . .
H3L H 0.1824 0.7533 0.1761 0.031 Uiso 1 1 calc R U . . .
C4L C 0.26216(11) 0.68924(16) 0.22265(8) 0.0279(5) Uani 1 1 d . . . . .
H4L H 0.2719 0.6544 0.1988 0.034 Uiso 1 1 calc R U . . .
C5L C 0.30085(11) 0.68185(16) 0.27140(8) 0.0270(5) Uani 1 1 d . . . . .
H5L H 0.3373 0.6415 0.2811 0.032 Uiso 1 1 calc R U . . .
C6L C 0.28657(10) 0.73286(15) 0.30591(8) 0.0232(4) Uani 1 1 d . . . . .
H6L H 0.3133 0.7267 0.3392 0.028 Uiso 1 1 calc R U . . .
O1M O 0.21822(6) 0.50616(10) 0.53454(5) 0.0172(3) Uani 1 1 d . . . . .
C1M C 0.20742(10) 0.49656(15) 0.57866(7) 0.0220(4) Uani 1 1 d . . . . .
H1M1 H 0.1954 0.5587 0.5885 0.026 Uiso 1 1 calc R U . . .
H1M2 H 0.2468 0.4737 0.6049 0.026 Uiso 1 1 calc R U . . .
C2M C 0.15404(11) 0.42590(15) 0.56988(8) 0.0259(5) Uani 1 1 d . . . . .
H2M1 H 0.1492 0.4098 0.6009 0.031 Uiso 1 1 calc R U . . .
H2M2 H 0.1131 0.4530 0.5474 0.031 Uiso 1 1 calc R U . . .
O2M O 0.17017(7) 0.34240(10) 0.54897(5) 0.0225(3) Uani 1 1 d . . . . .
C3M C 0.12582(12) 0.26628(17) 0.54291(10) 0.0346(6) Uani 1 1 d . . . . .
H3M1 H 0.1391 0.2114 0.5285 0.052 Uiso 1 1 calc R U . . .
H3M2 H 0.0830 0.2868 0.5215 0.052 Uiso 1 1 calc R U . . .
H3M3 H 0.1250 0.2483 0.5746 0.052 Uiso 1 1 calc R U . . .
O1N O 0.25582(6) 0.48109(10) 0.45827(5) 0.0166(3) Uani 1 1 d . . . . .
C1N C 0.30035(10) 0.43795(15) 0.44061(7) 0.0219(4) Uani 1 1 d . . . . .
H1N1 H 0.3157 0.3771 0.4578 0.026 Uiso 1 1 calc R U . . .
H1N2 H 0.3377 0.4803 0.4468 0.026 Uiso 1 1 calc R U . . .
C2N C 0.26831(11) 0.42014(15) 0.38693(8) 0.0230(4) Uani 1 1 d . . . . .
H2N1 H 0.2992 0.3931 0.3738 0.028 Uiso 1 1 calc R U . . .
H2N2 H 0.2324 0.3749 0.3805 0.028 Uiso 1 1 calc R U . . .
O2N O 0.24515(7) 0.51073(10) 0.36481(5) 0.0221(3) Uani 1 1 d . . . . .
C3N C 0.20939(12) 0.50375(17) 0.31350(8) 0.0322(5) Uani 1 1 d . . . . .
H3N1 H 0.1944 0.5671 0.3004 0.048 Uiso 1 1 calc R U . . .
H3N2 H 0.1725 0.4617 0.3077 0.048 Uiso 1 1 calc R U . . .
H3N3 H 0.2369 0.4777 0.2974 0.048 Uiso 1 1 calc R U . . .
O1O O 0.33834(6) 0.64631(10) 0.50374(5) 0.0180(3) Uani 1 1 d . . . . .
C1O C 0.40587(9) 0.64867(15) 0.52551(8) 0.0220(4) Uani 1 1 d . . . . .
H1O1 H 0.4239 0.5850 0.5240 0.026 Uiso 1 1 calc R U . . .
H1O2 H 0.4195 0.6678 0.5600 0.026 Uiso 1 1 calc R U . . .
C2O C 0.42882(11) 0.71989(15) 0.49773(9) 0.0266(5) Uani 1 1 d . . . . .
H2O1 H 0.4757 0.7288 0.5136 0.032 Uiso 1 1 calc R U . . .
H2O2 H 0.4192 0.6972 0.4641 0.032 Uiso 1 1 calc R U . . .
O2O O 0.39634(7) 0.80786(10) 0.49710(5) 0.0206(3) Uani 1 1 d . . . . .
C3O C 0.40866(11) 0.87630(16) 0.46592(8) 0.0283(5) Uani 1 1 d . . . . .
H3O1 H 0.3856 0.9353 0.4662 0.042 Uiso 1 1 calc R U . . .
H3O2 H 0.3942 0.8512 0.4327 0.042 Uiso 1 1 calc R U . . .
H3O3 H 0.4547 0.8894 0.4775 0.042 Uiso 1 1 calc R U . . .
O1P O 0.22124(6) 0.66384(10) 0.48069(5) 0.0169(3) Uani 1 1 d . . . . .
C1P C 0.16457(9) 0.68427(14) 0.49047(7) 0.0189(4) Uani 1 1 d . . . . .
H1P1 H 0.1763 0.6980 0.5255 0.023 Uiso 1 1 calc R U . . .
H1P2 H 0.1356 0.6285 0.4820 0.023 Uiso 1 1 calc R U . . .
C2P C 0.13134(10) 0.76839(15) 0.46091(8) 0.0213(4) Uani 1 1 d . . . . .
H2P1 H 0.1181 0.7540 0.4258 0.026 Uiso 1 1 calc R U . . .
H2P2 H 0.0927 0.7843 0.4678 0.026 Uiso 1 1 calc R U . . .
O2P O 0.17485(7) 0.84604(10) 0.47355(6) 0.0280(4) Uani 1 1 d . . . . .
C3P C 0.14338(11) 0.93162(15) 0.45060(9) 0.0317(5) Uani 1 1 d . . . . .
H3P1 H 0.1742 0.9842 0.4591 0.048 Uiso 1 1 calc R U . . .
H3P2 H 0.1085 0.9463 0.4618 0.048 Uiso 1 1 calc R U . . .
H3P3 H 0.1259 0.9229 0.4153 0.048 Uiso 1 1 calc R U . . .
N1 N 0.29874(9) 0.94839(13) 0.50335(7) 0.0239(4) Uani 1 1 d . . . . .
C1R C 0.29101(10) 1.01389(16) 0.52319(7) 0.0221(4) Uani 1 1 d . . . . .
C2R C 0.27927(11) 1.09627(16) 0.54845(8) 0.0277(5) Uani 1 1 d . . . . .
H2R1 H 0.2355 1.0936 0.5479 0.042 Uiso 1 1 calc R U . . .
H2R2 H 0.2848 1.1545 0.5322 0.042 Uiso 1 1 calc R U . . .
H2R3 H 0.3097 1.0962 0.5822 0.042 Uiso 1 1 calc R U . . .
C1T C 0.0071(3) 1.0599(5) 0.4109(2) 0.075(3) Uani 0.4 1 d G . P A -1
C2T C 0.0355(3) 1.1024(3) 0.4562(2) 0.075(3) Uani 0.4 1 d G . P A -1
H2T H 0.0588 1.1600 0.4593 0.090 Uiso 0.4 1 calc R U P A -1
C3T C 0.0300(3) 1.0606(5) 0.49704(19) 0.055(2) Uani 0.4 1 d G . P A -1
H3T H 0.0495 1.0897 0.5280 0.067 Uiso 0.4 1 calc R U P A -1
C4T C -0.0040(4) 0.9763(5) 0.4925(3) 0.082(4) Uani 0.4 1 d G . P A -1
H4T H -0.0078 0.9477 0.5204 0.099 Uiso 0.4 1 calc R U P A -1
C5T C -0.0325(4) 0.9338(5) 0.4472(3) 0.108(4) Uani 0.4 1 d G . P A -1
H5T H -0.0558 0.8762 0.4441 0.129 Uiso 0.4 1 calc R U P A -1
C6T C -0.0270(4) 0.9756(6) 0.4064(2) 0.068(4) Uani 0.4 1 d G . P A -1
H6T H -0.0464 0.9465 0.3754 0.081 Uiso 0.4 1 calc R U P A -1
C7T C 0.0210(10) 1.0950(16) 0.3738(7) 0.107(9) Uani 0.4 1 d . . P A -1
H7T1 H 0.0447 1.1548 0.3837 0.160 Uiso 0.4 1 calc R U P A -1
H7T2 H -0.0188 1.1068 0.3460 0.160 Uiso 0.4 1 calc R U P A -1
H7T3 H 0.0472 1.0490 0.3645 0.160 Uiso 0.4 1 calc R U P A -1
N21 N -0.0412(3) 0.9780(4) 0.3820(3) 0.0667(18) Uani 0.6 1 d . . P B 3
C1S C -0.0044(3) 1.0297(4) 0.3810(2) 0.0473(13) Uani 0.6 1 d . . P B 3
C2S C 0.0443(5) 1.0996(6) 0.3806(4) 0.049(2) Uani 0.6 1 d . . P B 3
H2S1 H 0.0243 1.1479 0.3557 0.074 Uiso 0.6 1 calc R U P B 3
H2S2 H 0.0783 1.0672 0.3733 0.074 Uiso 0.6 1 calc R U P B 3
H2S3 H 0.0626 1.1303 0.4125 0.074 Uiso 0.6 1 calc R U P B 3

loop_
_atom_site_aniso_label
_atom_site_aniso_U_11
_atom_site_aniso_U_22
_atom_site_aniso_U_33
_atom_site_aniso_U_23
_atom_site_aniso_U_13
_atom_site_aniso_U_12
Mn1 0.01343(14) 0.01397(15) 0.01540(15) 0.00069(11) 0.00383(11) 0.00020(11)
Mn2 0.01354(14) 0.01549(15) 0.01700(15) 0.00046(11) 0.00367(12) -0.00060(11)
Mn3 0.01714(15) 0.01529(15) 0.01562(15) 0.00042(11) 0.00431(12) -0.00113(11)
Mn4 0.01359(14) 0.01613(15) 0.01550(15) 0.00116(11) 0.00419(11) -0.00105(11)
Cl 0.0287(3) 0.0204(3) 0.0269(3) -0.0042(2) 0.0029(2) -0.0005(2)
O1A 0.0139(7) 0.0167(7) 0.0206(7) -0.0004(6) 0.0023(6) -0.0004(5)
O2A 0.0173(7) 0.0146(7) 0.0215(7) 0.0017(6) 0.0039(6) 0.0001(5)
C1 0.0150(9) 0.0164(9) 0.0149(9) -0.0003(7) 0.0052(7) 0.0012(7)
C2 0.0149(9) 0.0142(9) 0.0170(9) 0.0000(7) 0.0028(8) -0.0008(7)
C1A 0.0131(9) 0.0205(10) 0.0148(9) 0.0020(8) 0.0015(7) 0.0007(8)
C2A 0.0202(10) 0.0238(11) 0.0253(11) -0.0043(9) 0.0072(9) 0.0008(8)
C3A 0.0171(10) 0.0347(13) 0.0363(13) -0.0011(10) 0.0109(10) -0.0045(9)
C4A 0.0233(11) 0.0347(13) 0.0304(12) -0.0007(10) 0.0070(10) -0.0126(10)
C5A 0.0228(11) 0.0219(11) 0.0240(11) 0.0015(9) 0.0030(9) -0.0049(9)
C6A 0.0184(10) 0.0210(10) 0.0201(10) 0.0002(8) 0.0047(8) 0.0012(8)
C1B 0.0129(9) 0.0171(10) 0.0226(10) -0.0004(8) 0.0038(8) 0.0008(7)
C2B 0.0170(10) 0.0235(11) 0.0248(11) -0.0001(9) 0.0061(8) 0.0022(8)
C3B 0.0207(11) 0.0315(12) 0.0252(11) -0.0092(9) 0.0059(9) 0.0010(9)
C4B 0.0219(11) 0.0227(11) 0.0343(13) -0.0090(9) 0.0042(10) 0.0034(9)
C5B 0.0320(12) 0.0210(11) 0.0314(12) 0.0011(9) 0.0059(10) 0.0053(9)
C6B 0.0271(11) 0.0199(11) 0.0221(11) -0.0010(9) 0.0042(9) 0.0033(9)
C1C 0.0172(9) 0.0119(9) 0.0182(9) -0.0006(7) 0.0050(8) -0.0002(7)
C2C 0.0169(10) 0.0169(10) 0.0213(10) 0.0011(8) 0.0037(8) -0.0014(8)
C3C 0.0259(11) 0.0187(10) 0.0190(10) 0.0003(8) 0.0034(9) -0.0016(8)
C4C 0.0314(12) 0.0197(10) 0.0228(11) 0.0031(9) 0.0134(9) -0.0027(9)
C5C 0.0209(10) 0.0205(10) 0.0285(11) 0.0021(9) 0.0102(9) -0.0026(8)
C6C 0.0178(10) 0.0179(10) 0.0213(10) 0.0015(8) 0.0042(8) -0.0010(8)
O1B 0.0135(7) 0.0277(8) 0.0192(7) 0.0012(6) 0.0030(6) 0.0015(6)
O2B 0.0152(7) 0.0238(8) 0.0248(8) 0.0032(6) 0.0043(6) -0.0032(6)
C3 0.0127(9) 0.0207(10) 0.0199(10) -0.0040(8) 0.0048(8) -0.0012(8)
C4 0.0135(9) 0.0205(10) 0.0173(9) 0.0001(8) 0.0030(8) 0.0001(8)
C1D 0.0133(9) 0.0231(11) 0.0198(10) -0.0012(8) 0.0041(8) -0.0039(8)
C2D 0.0188(10) 0.0249(11) 0.0230(11) -0.0003(9) 0.0048(9) -0.0005(8)
C3D 0.0220(11) 0.0271(12) 0.0335(12) -0.0079(10) 0.0096(10) -0.0017(9)
C4D 0.0278(12) 0.0362(13) 0.0311(12) -0.0145(10) 0.0156(10) -0.0096(10)
C5D 0.0318(12) 0.0367(13) 0.0217(11) -0.0036(10) 0.0101(10) -0.0070(10)
C6D 0.0234(11) 0.0311(12) 0.0203(10) -0.0003(9) 0.0061(9) -0.0010(9)
C1E 0.0112(9) 0.0217(10) 0.0220(10) 0.0029(8) 0.0041(8) 0.0010(8)
C2E 0.0229(11) 0.0303(12) 0.0252(11) -0.0018(9) 0.0095(9) -0.0049(9)
C3E 0.0272(12) 0.0301(12) 0.0369(13) -0.0060(10) 0.0133(10) -0.0129(10)
C4E 0.0228(11) 0.0339(13) 0.0377(13) 0.0028(10) 0.0153(10) -0.0048(10)
C5E 0.0206(11) 0.0381(13) 0.0261(11) 0.0017(10) 0.0113(9) -0.0007(9)
C6E 0.0170(10) 0.0254(11) 0.0253(11) -0.0037(9) 0.0082(9) -0.0007(8)
C1F 0.0153(9) 0.0242(11) 0.0206(10) 0.0036(8) 0.0064(8) 0.0011(8)
C2F 0.0196(10) 0.0307(12) 0.0250(11) -0.0029(9) 0.0033(9) 0.0022(9)
C3F 0.0202(11) 0.0424(14) 0.0259(12) 0.0024(10) 0.0049(9) 0.0068(10)
C4F 0.0288(12) 0.0360(13) 0.0299(12) 0.0091(10) 0.0145(10) 0.0146(10)
C5F 0.0305(12) 0.0248(12) 0.0387(13) 0.0015(10) 0.0175(11) 0.0012(10)
C6F 0.0196(10) 0.0272(11) 0.0271(11) 0.0003(9) 0.0082(9) -0.0016(9)
O1C 0.0262(8) 0.0151(7) 0.0186(7) -0.0025(6) 0.0079(6) -0.0030(6)
O2C 0.0305(8) 0.0171(7) 0.0173(7) 0.0008(6) 0.0074(6) 0.0005(6)
C5 0.0141(9) 0.0196(10) 0.0195(10) 0.0002(8) 0.0072(8) 0.0003(8)
C6 0.0164(9) 0.0171(10) 0.0170(9) -0.0019(8) 0.0065(8) -0.0023(7)
C1G 0.0186(10) 0.0134(9) 0.0199(10) -0.0011(8) 0.0058(8) 0.0013(7)
C2G 0.0224(11) 0.0185(10) 0.0301(12) -0.0033(9) 0.0118(9) -0.0026(8)
C3G 0.0269(12) 0.0200(11) 0.0478(14) -0.0014(10) 0.0229(11) -0.0027(9)
C4G 0.0171(11) 0.0207(11) 0.0533(16) 0.0041(11) 0.0069(11) 0.0000(9)
C5G 0.0235(12) 0.0270(12) 0.0325(12) 0.0060(10) -0.0023(10) -0.0012(9)
C6G 0.0255(11) 0.0231(11) 0.0241(11) 0.0005(9) 0.0058(9) -0.0038(9)
C1H 0.0178(9) 0.0148(9) 0.0168(9) -0.0011(7) 0.0062(8) -0.0015(7)
C2H 0.0216(10) 0.0213(11) 0.0264(11) -0.0008(9) 0.0135(9) 0.0018(8)
C3H 0.0268(11) 0.0181(10) 0.0303(12) 0.0030(9) 0.0124(9) 0.0032(9)
C4H 0.0311(12) 0.0229(11) 0.0287(12) 0.0040(9) 0.0157(10) -0.0025(9)
C5H 0.0256(11) 0.0300(12) 0.0363(13) 0.0042(10) 0.0193(10) 0.0008(9)
C6H 0.0208(10) 0.0210(10) 0.0265(11) 0.0018(9) 0.0101(9) 0.0027(8)
C1I 0.0226(10) 0.0173(10) 0.0197(10) 0.0003(8) 0.0113(8) 0.0017(8)
C2I 0.0245(11) 0.0240(11) 0.0274(11) 0.0022(9) 0.0105(9) 0.0026(9)
C3I 0.0319(13) 0.0323(13) 0.0373(13) 0.0090(11) 0.0149(11) 0.0104(10)
C4I 0.0500(16) 0.0244(12) 0.0409(14) 0.0055(11) 0.0267(13) 0.0146(11)
C5I 0.0496(15) 0.0198(11) 0.0296(12) -0.0024(9) 0.0185(11) 0.0021(10)
C6I 0.0305(12) 0.0214(11) 0.0214(11) -0.0005(9) 0.0112(9) 0.0002(9)
O1D 0.0278(8) 0.0307(9) 0.0174(7) 0.0037(6) 0.0029(6) -0.0099(7)
O2D 0.0255(8) 0.0184(7) 0.0200(7) 0.0019(6) 0.0061(6) -0.0035(6)
C7 0.0149(9) 0.0214(10) 0.0181(10) 0.0027(8) 0.0056(8) 0.0009(8)
C8 0.0158(9) 0.0169(10) 0.0156(9) 0.0002(8) 0.0038(8) -0.0021(7)
C1J 0.0168(9) 0.0180(10) 0.0145(9) 0.0028(8) 0.0017(8) -0.0011(8)
C2J 0.0205(10) 0.0212(10) 0.0187(10) 0.0027(8) 0.0076(8) -0.0010(8)
C3J 0.0248(11) 0.0222(11) 0.0184(10) -0.0003(8) 0.0056(9) -0.0019(9)
C4J 0.0238(11) 0.0220(11) 0.0247(11) 0.0028(9) 0.0034(9) -0.0083(9)
C5J 0.0219(11) 0.0269(11) 0.0276(11) 0.0014(9) 0.0101(9) -0.0052(9)
C6J 0.0206(10) 0.0207(10) 0.0221(10) 0.0015(8) 0.0077(9) -0.0022(8)
C1K 0.0182(10) 0.0194(10) 0.0162(9) -0.0016(8) 0.0046(8) -0.0011(8)
C2K 0.0212(11) 0.0244(11) 0.0239(11) 0.0020(9) 0.0063(9) -0.0016(9)
C3K 0.0189(11) 0.0304(12) 0.0347(13) 0.0012(10) 0.0093(10) -0.0001(9)
C4K 0.0173(10) 0.0297(12) 0.0343(12) -0.0018(10) 0.0033(9) 0.0037(9)
C5K 0.0237(11) 0.0218(11) 0.0294(12) 0.0036(9) 0.0023(9) 0.0010(9)
C6K 0.0189(10) 0.0215(10) 0.0223(10) 0.0027(8) 0.0046(8) -0.0015(8)
C1L 0.0194(10) 0.0169(10) 0.0207(10) 0.0008(8) 0.0069(8) -0.0042(8)
C2L 0.0237(11) 0.0177(10) 0.0200(10) 0.0015(8) 0.0048(8) -0.0011(8)
C3L 0.0336(12) 0.0242(11) 0.0184(10) -0.0005(9) 0.0086(9) -0.0035(9)
C4L 0.0378(13) 0.0220(11) 0.0274(12) -0.0049(9) 0.0162(10) -0.0041(9)
C5L 0.0270(12) 0.0252(11) 0.0309(12) -0.0004(9) 0.0132(10) 0.0023(9)
C6L 0.0234(11) 0.0226(11) 0.0215(10) 0.0005(9) 0.0058(9) 0.0012(8)
O1M 0.0160(7) 0.0193(7) 0.0174(7) 0.0008(6) 0.0074(6) -0.0002(5)
C1M 0.0263(11) 0.0227(11) 0.0207(10) 0.0003(8) 0.0131(9) -0.0011(8)
C2M 0.0286(12) 0.0241(11) 0.0312(12) 0.0011(9) 0.0185(10) 0.0013(9)
O2M 0.0216(7) 0.0190(7) 0.0295(8) 0.0025(6) 0.0124(6) -0.0024(6)
C3M 0.0338(13) 0.0240(12) 0.0516(16) 0.0001(11) 0.0225(12) -0.0080(10)
O1N 0.0131(6) 0.0181(7) 0.0183(7) -0.0004(6) 0.0054(5) 0.0017(5)
C1N 0.0179(10) 0.0250(11) 0.0248(11) -0.0007(9) 0.0102(9) 0.0032(8)
C2N 0.0278(11) 0.0198(10) 0.0257(11) -0.0021(9) 0.0148(9) 0.0031(9)
O2N 0.0278(8) 0.0216(7) 0.0167(7) 0.0011(6) 0.0079(6) 0.0004(6)
C3N 0.0426(14) 0.0303(13) 0.0194(11) -0.0040(9) 0.0063(10) -0.0070(11)
O1O 0.0144(7) 0.0164(7) 0.0211(7) 0.0014(6) 0.0042(6) -0.0008(5)
C1O 0.0134(9) 0.0201(10) 0.0312(11) 0.0017(9) 0.0068(9) 0.0018(8)
C2O 0.0224(11) 0.0200(11) 0.0407(13) -0.0004(9) 0.0157(10) 0.0003(9)
O2O 0.0183(7) 0.0191(7) 0.0257(8) 0.0036(6) 0.0097(6) 0.0001(6)
C3O 0.0258(11) 0.0271(12) 0.0350(13) 0.0068(10) 0.0147(10) -0.0053(9)
O1P 0.0144(7) 0.0178(7) 0.0186(7) 0.0018(6) 0.0064(6) 0.0021(5)
C1P 0.0130(9) 0.0223(10) 0.0224(10) 0.0000(8) 0.0078(8) 0.0018(8)
C2P 0.0166(10) 0.0202(10) 0.0256(11) -0.0006(8) 0.0062(8) -0.0010(8)
O2P 0.0181(7) 0.0180(8) 0.0405(9) 0.0036(7) 0.0022(7) 0.0006(6)
C3P 0.0284(12) 0.0172(11) 0.0447(14) 0.0062(10) 0.0080(11) 0.0053(9)
N1 0.0242(9) 0.0191(9) 0.0272(10) 0.0025(8) 0.0081(8) -0.0017(7)
C1R 0.0191(10) 0.0220(11) 0.0229(11) 0.0062(9) 0.0050(8) -0.0016(8)
C2R 0.0281(12) 0.0250(12) 0.0320(12) -0.0038(10) 0.0135(10) -0.0005(9)
C1T 0.074(7) 0.093(8) 0.066(6) 0.012(6) 0.035(6) 0.049(6)
C2T 0.053(5) 0.049(5) 0.087(7) -0.037(5) -0.015(5) 0.022(4)
C3T 0.058(6) 0.043(5) 0.064(6) -0.003(4) 0.021(5) -0.004(4)
C4T 0.081(7) 0.104(13) 0.078(8) -0.006(8) 0.048(7) 0.037(9)
C5T 0.064(7) 0.140(11) 0.146(12) -0.052(10) 0.070(8) -0.028(7)
C6T 0.052(7) 0.061(7) 0.086(9) -0.039(7) 0.020(7) -0.014(5)
C7T 0.15(2) 0.110(15) 0.073(11) -0.004(10) 0.051(13) 0.061(15)
N21 0.042(3) 0.042(3) 0.118(6) -0.017(3) 0.030(4) -0.003(2)
C1S 0.057(4) 0.033(3) 0.058(4) 0.008(3) 0.028(3) 0.013(3)
C2S 0.049(4) 0.021(3) 0.065(5) 0.010(3) 0.008(3) 0.000(3)

loop_
_atom_type_symbol
_atom_type_description
_atom_type_scat_dispersion_real
_atom_type_scat_dispersion_imag
_atom_type_scat_source
C C 0.0033 0.0016 'International Tables Vol C Tables 4.2.6.8 and 6.1.1.4'
H H 0.0000 0.0000 'International Tables Vol C Tables 4.2.6.8 and 6.1.1.4'
N N 0.0061 0.0033 'International Tables Vol C Tables 4.2.6.8 and 6.1.1.4'
O O 0.0106 0.0060 'International Tables Vol C Tables 4.2.6.8 and 6.1.1.4'
Cl Cl 0.1484 0.1585 'International Tables Vol C Tables 4.2.6.8 and 6.1.1.4'
Mn Mn 0.3368 0.7283 'International Tables Vol C Tables 4.2.6.8 and 6.1.1.4'

loop_
_geom_angle_atom_site_label_1
_geom_angle_atom_site_label_2
_geom_angle_atom_site_label_3
_geom_angle
O1M Mn1 O1O 167.87(6)
O1M Mn1 O2A 95.37(6)
O1O Mn1 O2A 94.52(6)
O1M Mn1 O1P 90.21(6)
O1O Mn1 O1P 79.08(6)
O2A Mn1 O1P 170.52(6)
O1M Mn1 O1C 92.35(6)
O1O Mn1 O1C 94.80(6)
O2A Mn1 O1C 89.13(6)
O1P Mn1 O1C 98.31(6)
O1M Mn1 O1N 81.70(6)
O1O Mn1 O1N 91.27(6)
O2A Mn1 O1N 90.20(6)
O1P Mn1 O1N 83.01(6)
O1C Mn1 O1N 173.93(5)
O1M Mn1 Mn4 91.89(5)
O1O Mn1 Mn4 76.39(4)
O2A Mn1 Mn4 129.39(4)
O1P Mn1 Mn4 42.49(4)
O1C Mn1 Mn4 140.58(4)
O1N Mn1 Mn4 41.58(4)
O1M Mn1 Mn2 41.56(4)
O1O Mn1 Mn2 133.83(4)
O2A Mn1 Mn2 81.53(5)
O1P Mn1 Mn2 97.78(4)
O1C Mn1 Mn2 130.85(4)
O1N Mn1 Mn2 43.11(4)
Mn4 Mn1 Mn2 71.570(15)
O1M Mn1 Mn3 129.74(4)
O1O Mn1 Mn3 43.16(4)
O2A Mn1 Mn3 133.01(4)
O1P Mn1 Mn3 44.31(4)
O1C Mn1 Mn3 78.03(4)
O1N Mn1 Mn3 106.71(4)
Mn4 Mn1 Mn3 69.344(10)
Mn2 Mn1 Mn3 139.456(17)
O1M Mn2 O1N 77.34(5)
O1M Mn2 O1B 88.76(5)
O1N Mn2 O1B 92.26(5)
O1M Mn2 O1A 84.24(5)
O1N Mn2 O1A 86.78(5)
O1B Mn2 O1A 172.98(5)
O1M Mn2 O2M 72.60(5)
O1N Mn2 O2M 149.35(5)
O1B Mn2 O2M 92.94(6)
O1A Mn2 O2M 84.43(5)
O1M Mn2 Cl 172.66(4)
O1N Mn2 Cl 108.86(4)
O1B Mn2 Cl 94.80(4)
O1A Mn2 Cl 92.09(4)
O2M Mn2 Cl 100.76(4)
O1M Mn2 Mn1 34.77(4)
O1N Mn2 Mn1 45.25(4)
O1B Mn2 Mn1 101.44(4)
O1A Mn2 Mn1 73.01(4)
O2M Mn2 Mn1 104.16(4)
Cl Mn2 Mn1 149.33(2)
O1D Mn3 O2C 166.09(6)
O1D Mn3 O1O 102.79(6)
O2C Mn3 O1O 91.09(5)
O1D Mn3 O1P 95.37(5)
O2C Mn3 O1P 90.78(5)
O1O Mn3 O1P 66.74(5)
O1D Mn3 N1 89.65(6)
O2C Mn3 N1 78.09(6)
O1O Mn3 N1 146.73(6)
O1P Mn3 N1 143.51(6)
O1D Mn3 O2O 84.25(6)
O2C Mn3 O2O 99.95(6)
O1O Mn3 O2O 70.43(5)
O1P Mn3 O2O 135.95(5)
N1 Mn3 O2O 80.48(6)
O1D Mn3 Mn1 117.14(4)
O2C Mn3 Mn1 74.98(4)
O1O Mn3 Mn1 34.91(4)
O1P Mn3 Mn1 38.43(4)
N1 Mn3 Mn1 153.06(5)
O2O Mn3 Mn1 103.69(4)
O2B Mn4 O2D 100.78(6)
O2B Mn4 O1N 104.54(6)
O2D Mn4 O1N 152.06(6)
O2B Mn4 O1P 104.02(6)
O2D Mn4 O1P 102.16(6)
O1N Mn4 O1P 83.04(5)
O2B Mn4 O2N 103.27(6)
O2D Mn4 O2N 85.47(6)
O1N Mn4 O2N 77.47(5)
O1P Mn4 O2N 149.65(5)
O2B Mn4 Mn1 116.50(5)
O2D Mn4 Mn1 129.51(4)
O1N Mn4 Mn1 45.31(4)
O1P Mn4 Mn1 38.80(4)
O2N Mn4 Mn1 115.12(4)
C1 O1A Mn2 128.76(13)
C1 O2A Mn1 129.99(13)
O1A C1 O2A 125.80(18)
O1A C1 C2 118.15(17)
O2A C1 C2 116.00(16)
C1B C2 C1A 110.91(16)
C1B C2 C1C 108.82(15)
C1A C2 C1C 110.45(16)
C1B C2 C1 109.36(15)
C1A C2 C1 109.89(15)
C1C C2 C1 107.33(15)
C2A C1A C6A 118.03(19)
C2A C1A C2 122.70(18)
C6A C1A C2 119.26(18)
C1A C2A C3A 120.6(2)
C1A C2A H2A 119.7
C3A C2A H2A 119.7
C4A C3A C2A 120.2(2)
C4A C3A H3A 119.9
C2A C3A H3A 119.9
C3A C4A C5A 120.2(2)
C3A C4A H4A 119.9
C5A C4A H4A 119.9
C6A C5A C4A 119.3(2)
C6A C5A H5A 120.3
C4A C5A H5A 120.3
C5A C6A C1A 121.7(2)
C5A C6A H6A 119.1
C1A C6A H6A 119.1
C6B C1B C2B 117.55(19)
C6B C1B C2 121.98(18)
C2B C1B C2 120.44(18)
C3B C2B C1B 120.8(2)
C3B C2B H2B 119.6
C1B C2B H2B 119.6
C4B C3B C2B 120.8(2)
C4B C3B H3B 119.6
C2B C3B H3B 119.6
C5B C4B C3B 119.4(2)
C5B C4B H4B 120.3
C3B C4B H4B 120.3
C4B C5B C6B 120.0(2)
C4B C5B H5B 120.0
C6B C5B H5B 120.0
C1B C6B C5B 121.4(2)
C1B C6B H6B 119.3
C5B C6B H6B 119.3
C6C C1C C2C 117.84(18)
C6C C1C C2 122.33(17)
C2C C1C C2 119.53(17)
C3C C2C C1C 121.27(19)
C3C C2C H2C 119.4
C1C C2C H2C 119.4
C2C C3C C4C 120.48(19)
C2C C3C H3C 119.8
C4C C3C H3C 119.8
C3C C4C C5C 119.0(2)
C3C C4C H4C 120.5
C5C C4C H4C 120.5
C4C C5C C6C 120.7(2)
C4C C5C H5C 119.7
C6C C5C H5C 119.7
C5C C6C C1C 120.66(19)
C5C C6C H6C 119.7
C1C C6C H6C 119.7
C3 O1B Mn2 140.59(13)
C3 O2B Mn4 129.57(13)
O1B C3 O2B 125.89(18)
O1B C3 C4 119.80(17)
O2B C3 C4 114.18(17)
C1E C4 C1F 106.54(16)
C1E C4 C1D 111.54(16)
C1F C4 C1D 113.48(16)
C1E C4 C3 112.48(16)
C1F C4 C3 112.67(16)
C1D C4 C3 100.24(15)
C6D C1D C2D 117.9(2)
C6D C1D C4 123.55(19)
C2D C1D C4 118.22(18)
C3D C2D C1D 121.1(2)
C3D C2D H2D 119.5
C1D C2D H2D 119.5
C4D C3D C2D 120.3(2)
C4D C3D H3D 119.9
C2D C3D H3D 119.9
C5D C4D C3D 119.2(2)
C5D C4D H4D 120.4
C3D C4D H4D 120.4
C4D C5D C6D 120.8(2)
C4D C5D H5D 119.6
C6D C5D H5D 119.6
C5D C6D C1D 120.7(2)
C5D C6D H6D 119.7
C1D C6D H6D 119.7
C2E C1E C6E 118.19(19)
C2E C1E C4 121.41(18)
C6E C1E C4 120.23(18)
C1E C2E C3E 121.2(2)
C1E C2E H2E 119.4
C3E C2E H2E 119.4
C4E C3E C2E 119.9(2)
C4E C3E H3E 120.1
C2E C3E H3E 120.1
C3E C4E C5E 119.5(2)
C3E C4E H4E 120.2
C5E C4E H4E 120.2
C4E C5E C6E 120.5(2)
C4E C5E H5E 119.7
C6E C5E H5E 119.7
C5E C6E C1E 120.6(2)
C5E C6E H6E 119.7
C1E C6E H6E 119.7
C6F C1F C2F 117.16(19)
C6F C1F C4 123.42(18)
C2F C1F C4 119.34(19)
C3F C2F C1F 121.3(2)
C3F C2F H2F 119.4
C1F C2F H2F 119.4
C4F C3F C2F 120.7(2)
C4F C3F H3F 119.6
C2F C3F H3F 119.6
C3F C4F C5F 118.9(2)
C3F C4F H4F 120.6
C5F C4F H4F 120.6
C4F C5F C6F 120.3(2)
C4F C5F H5F 119.8
C6F C5F H5F 119.8
C1F C6F C5F 121.6(2)
C1F C6F H6F 119.2
C5F C6F H6F 119.2
C5 O1C Mn1 127.44(13)
C5 O2C Mn3 133.53(13)
O1C C5 O2C 125.02(18)
O1C C5 C6 119.06(17)
O2C C5 C6 115.89(17)
C1H C6 C1I 111.50(16)
C1H C6 C1G 110.95(16)
C1I C6 C1G 109.63(16)
C1H C6 C5 108.61(15)
C1I C6 C5 109.06(16)
C1G C6 C5 106.97(15)
C6G C1G C2G 117.57(19)
C6G C1G C6 120.55(18)
C2G C1G C6 121.77(18)
C3G C2G C1G 120.8(2)
C3G C2G H2G 119.6
C1G C2G H2G 119.6
C4G C3G C2G 120.7(2)
C4G C3G H3G 119.7
C2G C3G H3G 119.7
C3G C4G C5G 119.1(2)
C3G C4G H4G 120.4
C5G C4G H4G 120.4
C4G C5G C6G 120.5(2)
C4G C5G H5G 119.8
C6G C5G H5G 119.8
C5G C6G C1G 121.3(2)
C5G C6G H6G 119.4
C1G C6G H6G 119.4
C6H C1H C2H 117.61(18)
C6H C1H C6 123.37(18)
C2H C1H C6 118.93(17)
C3H C2H C1H 121.86(19)
C3H C2H H2H 119.1
C1H C2H H2H 119.1
C2H C3H C4H 120.3(2)
C2H C3H H3H 119.9
C4H C3H H3H 119.9
C5H C4H C3H 118.6(2)
C5H C4H H4H 120.7
C3H C4H H4H 120.7
C4H C5H C6H 121.0(2)
C4H C5H H5H 119.5
C6H C5H H5H 119.5
C1H C6H C5H 120.64(19)
C1H C6H H6H 119.7
C5H C6H H6H 119.7
C6I C1I C2I 117.62(19)
C6I C1I C6 122.71(19)
C2I C1I C6 119.62(18)
C3I C2I C1I 121.5(2)
C3I C2I H2I 119.2
C1I C2I H2I 119.2
C2I C3I C4I 119.8(2)
C2I C3I H3I 120.1
C4I C3I H3I 120.1
C5I C4I C3I 119.3(2)
C5I C4I H4I 120.3
C3I C4I H4I 120.3
C4I C5I C6I 120.7(2)
C4I C5I H5I 119.7
C6I C5I H5I 119.7
C1I C6I C5I 121.1(2)
C1I C6I H6I 119.5
C5I C6I H6I 119.5
C7 O1D Mn3 142.80(14)
C7 O2D Mn4 129.07(13)
O1D C7 O2D 124.96(19)
O1D C7 C8 117.91(17)
O2D C7 C8 117.12(17)
C1L C8 C1J 111.23(16)
C1L C8 C1K 110.87(16)
C1J C8 C1K 109.09(16)
C1L C8 C7 106.69(16)
C1J C8 C7 108.90(15)
C1K C8 C7 110.01(16)
C6J C1J C2J 117.87(18)
C6J C1J C8 123.41(18)
C2J C1J C8 118.71(18)
C3J C2J C1J 121.34(19)
C3J C2J H2J 119.3
C1J C2J H2J 119.3
C2J C3J C4J 119.7(2)
C2J C3J H3J 120.2
C4J C3J H3J 120.2
C5J C4J C3J 119.9(2)
C5J C4J H4J 120.0
C3J C4J H4J 120.0
C4J C5J C6J 120.3(2)
C4J C5J H5J 119.9
C6J C5J H5J 119.9
C1J C6J C5J 120.9(2)
C1J C6J H6J 119.6
C5J C6J H6J 119.6
C2K C1K C6K 118.04(19)
C2K C1K C8 123.78(18)
C6K C1K C8 118.12(18)
C1K C2K C3K 120.8(2)
C1K C2K H2K 119.6
C3K C2K H2K 119.6
C4K C3K C2K 120.4(2)
C4K C3K H3K 119.8
C2K C3K H3K 119.8
C5K C4K C3K 119.2(2)
C5K C4K H4K 120.4
C3K C4K H4K 120.4
C4K C5K C6K 120.3(2)
C4K C5K H5K 119.9
C6K C5K H5K 119.9
C5K C6K C1K 121.2(2)
C5K C6K H6K 119.4
C1K C6K H6K 119.4
C2L C1L C6L 117.90(19)
C2L C1L C8 122.63(18)
C6L C1L C8 119.44(18)
C1L C2L C3L 120.5(2)
C1L C2L H2L 119.7
C3L C2L H2L 119.7
C4L C3L C2L 121.1(2)
C4L C3L H3L 119.4
C2L C3L H3L 119.4
C3L C4L C5L 118.9(2)
C3L C4L H4L 120.5
C5L C4L H4L 120.5
C6L C5L C4L 120.3(2)
C6L C5L H5L 119.9
C4L C5L H5L 119.9
C5L C6L C1L 121.3(2)
C5L C6L H6L 119.4
C1L C6L H6L 119.4
C1M O1M Mn1 126.73(12)
C1M O1M Mn2 118.71(12)
Mn1 O1M Mn2 103.67(6)
O1M C1M C2M 107.50(17)
O1M C1M H1M1 110.2
C2M C1M H1M1 110.2
O1M C1M H1M2 110.2
C2M C1M H1M2 110.2
H1M1 C1M H1M2 108.5
O2M C2M C1M 107.56(17)
O2M C2M H2M1 110.2
C1M C2M H2M1 110.2
O2M C2M H2M2 110.2
C1M C2M H2M2 110.2
H2M1 C2M H2M2 108.5
C3M O2M C2M 113.01(17)
C3M O2M Mn2 120.95(14)
C2M O2M Mn2 110.71(12)
O2M C3M H3M1 109.5
O2M C3M H3M2 109.5
H3M1 C3M H3M2 109.5
O2M C3M H3M3 109.5
H3M1 C3M H3M3 109.5
H3M2 C3M H3M3 109.5
C1N O1N Mn4 110.97(11)
C1N O1N Mn2 114.90(12)
Mn4 O1N Mn2 120.28(6)
C1N O1N Mn1 123.73(11)
Mn4 O1N Mn1 93.11(6)
Mn2 O1N Mn1 91.63(5)
O1N C1N C2N 109.41(16)
O1N C1N H1N1 109.8
C2N C1N H1N1 109.8
O1N C1N H1N2 109.8
C2N C1N H1N2 109.8
H1N1 C1N H1N2 108.2
O2N C2N C1N 106.56(16)
O2N C2N H2N1 110.4
C1N C2N H2N1 110.4
O2N C2N H2N2 110.4
C1N C2N H2N2 110.4
H2N1 C2N H2N2 108.6
C3N O2N C2N 112.83(16)
C3N O2N Mn4 120.35(13)
C2N O2N Mn4 109.28(11)
O2N C3N H3N1 109.5
O2N C3N H3N2 109.5
H3N1 C3N H3N2 109.5
O2N C3N H3N3 109.5
H3N1 C3N H3N3 109.5
H3N2 C3N H3N3 109.5
C1O O1O Mn1 125.09(12)
C1O O1O Mn3 116.03(11)
Mn1 O1O Mn3 101.92(6)
O1O C1O C2O 107.12(17)
O1O C1O H1O1 110.3
C2O C1O H1O1 110.3
O1O C1O H1O2 110.3
C2O C1O H1O2 110.3
H1O1 C1O H1O2 108.5
O2O C2O C1O 107.79(17)
O2O C2O H2O1 110.1
C1O C2O H2O1 110.1
O2O C2O H2O2 110.1
C1O C2O H2O2 110.1
H2O1 C2O H2O2 108.5
C3O O2O C2O 111.69(16)
C3O O2O Mn3 117.68(12)
C2O O2O Mn3 113.46(12)
O2O C3O H3O1 109.5
O2O C3O H3O2 109.5
H3O1 C3O H3O2 109.5
O2O C3O H3O3 109.5
H3O1 C3O H3O3 109.5
H3O2 C3O H3O3 109.5
C1P O1P Mn1 117.37(11)
C1P O1P Mn4 115.85(11)
Mn1 O1P Mn4 98.71(6)
C1P O1P Mn3 115.01(11)
Mn1 O1P Mn3 97.25(6)
Mn4 O1P Mn3 110.13(6)
O1P C1P C2P 109.14(16)
O1P C1P H1P1 109.9
C2P C1P H1P1 109.9
O1P C1P H1P2 109.9
C2P C1P H1P2 109.9
H1P1 C1P H1P2 108.3
O2P C2P C1P 107.89(16)
O2P C2P H2P1 110.1
C1P C2P H2P1 110.1
O2P C2P H2P2 110.1
C1P C2P H2P2 110.1
H2P1 C2P H2P2 108.4
C2P O2P C3P 110.45(16)
O2P C3P H3P1 109.5
O2P C3P H3P2 109.5
H3P1 C3P H3P2 109.5
O2P C3P H3P3 109.5
H3P1 C3P H3P3 109.5
H3P2 C3P H3P3 109.5
C1R N1 Mn3 149.08(17)
N1 C1R C2R 178.2(2)
C1R C2R H2R1 109.5
C1R C2R H2R2 109.5
H2R1 C2R H2R2 109.5
C1R C2R H2R3 109.5
H2R1 C2R H2R3 109.5
H2R2 C2R H2R3 109.5
C7T C1T C2T 118.0(11)
C7T C1T C6T 121.4(11)
C2T C1T C6T 120.0
C1T C2T C3T 120.0
C1T C2T H2T 120.0
C3T C2T H2T 120.0
C4T C3T C2T 120.0
C4T C3T H3T 120.0
C2T C3T H3T 120.0
C3T C4T C5T 120.0
C3T C4T H4T 120.0
C5T C4T H4T 120.0
C6T C5T C4T 120.0
C6T C5T H5T 120.0
C4T C5T H5T 120.0
C5T C6T C1T 120.0
C5T C6T H6T 120.0
C1T C6T H6T 120.0
C1T C7T H7T1 109.5
C1T C7T H7T2 109.5
H7T1 C7T H7T2 109.5
C1T C7T H7T3 109.5
H7T1 C7T H7T3 109.5
H7T2 C7T H7T3 109.5
N21 C1S C2S 178.6(9)
C1S C2S H2S1 109.5
C1S C2S H2S2 109.5
H2S1 C2S H2S2 109.5
C1S C2S H2S3 109.5
H2S1 C2S H2S3 109.5
H2S2 C2S H2S3 109.5

loop_
_geom_bond_atom_site_label_1
_geom_bond_atom_site_label_2
_geom_bond_distance
Mn1 O1M 1.8643(14)
Mn1 O1O 1.8756(14)
Mn1 O2A 1.9731(14)
Mn1 O1P 2.0092(14)
Mn1 O1C 2.1368(14)
Mn1 O1N 2.2567(14)
Mn1 Mn4 3.1698(9)
Mn1 Mn2 3.1761(7)
Mn1 Mn3 3.2064(7)
Mn2 O1M 2.1683(14)
Mn2 O1N 2.1716(14)
Mn2 O1B 2.2070(15)
Mn2 O1A 2.2617(15)
Mn2 O2M 2.2948(15)
Mn2 Cl 2.3931(7)
Mn3 O1D 2.0828(15)
Mn3 O2C 2.0932(14)
Mn3 O1O 2.2419(14)
Mn3 O1P 2.2581(14)
Mn3 N1 2.2855(19)
Mn3 O2O 2.3709(15)
Mn4 O2B 2.0443(15)
Mn4 O2D 2.0725(14)
Mn4 O1N 2.1070(14)
Mn4 O1P 2.1662(14)
Mn4 O2N 2.2374(15)
O1A C1 1.241(2)
O2A C1 1.272(2)
C1 C2 1.565(3)
C2 C1B 1.535(3)
C2 C1A 1.543(3)
C2 C1C 1.551(3)
C1A C2A 1.391(3)
C1A C6A 1.398(3)
C2A C3A 1.399(3)
C2A H2A 0.9500
C3A C4A 1.377(3)
C3A H3A 0.9500
C4A C5A 1.391(3)
C4A H4A 0.9500
C5A C6A 1.384(3)
C5A H5A 0.9500
C6A H6A 0.9500
C1B C6B 1.387(3)
C1B C2B 1.401(3)
C2B C3B 1.383(3)
C2B H2B 0.9500
C3B C4B 1.380(3)
C3B H3B 0.9500
C4B C5B 1.376(3)
C4B H4B 0.9500
C5B C6B 1.395(3)
C5B H5B 0.9500
C6B H6B 0.9500
C1C C6C 1.396(3)
C1C C2C 1.397(3)
C2C C3C 1.383(3)
C2C H2C 0.9500
C3C C4C 1.385(3)
C3C H3C 0.9500
C4C C5C 1.385(3)
C4C H4C 0.9500
C5C C6C 1.391(3)
C5C H5C 0.9500
C6C H6C 0.9500
O1B C3 1.242(2)
O2B C3 1.274(2)
C3 C4 1.566(3)
C4 C1E 1.534(3)
C4 C1F 1.537(3)
C4 C1D 1.548(3)
C1D C6D 1.392(3)
C1D C2D 1.398(3)
C2D C3D 1.386(3)
C2D H2D 0.9500
C3D C4D 1.385(3)
C3D H3D 0.9500
C4D C5D 1.378(3)
C4D H4D 0.9500
C5D C6D 1.389(3)
C5D H5D 0.9500
C6D H6D 0.9500
C1E C2E 1.384(3)
C1E C6E 1.392(3)
C2E C3E 1.394(3)
C2E H2E 0.9500
C3E C4E 1.377(3)
C3E H3E 0.9500
C4E C5E 1.381(3)
C4E H4E 0.9500
C5E C6E 1.387(3)
C5E H5E 0.9500
C6E H6E 0.9500
C1F C6F 1.388(3)
C1F C2F 1.398(3)
C2F C3F 1.387(3)
C2F H2F 0.9500
C3F C4F 1.377(3)
C3F H3F 0.9500
C4F C5F 1.385(3)
C4F H4F 0.9500
C5F C6F 1.389(3)
C5F H5F 0.9500
C6F H6F 0.9500
O1C C5 1.255(2)
O2C C5 1.255(2)
C5 C6 1.555(3)
C6 C1H 1.541(3)
C6 C1I 1.547(3)
C6 C1G 1.547(3)
C1G C6G 1.392(3)
C1G C2G 1.396(3)
C2G C3G 1.390(3)
C2G H2G 0.9500
C3G C4G 1.377(3)
C3G H3G 0.9500
C4G C5G 1.381(3)
C4G H4G 0.9500
C5G C6G 1.384(3)
C5G H5G 0.9500
C6G H6G 0.9500
C1H C6H 1.387(3)
C1H C2H 1.393(3)
C2H C3H 1.379(3)
C2H H2H 0.9500
C3H C4H 1.387(3)
C3H H3H 0.9500
C4H C5H 1.381(3)
C4H H4H 0.9500
C5H C6H 1.396(3)
C5H H5H 0.9500
C6H H6H 0.9500
C1I C6I 1.385(3)
C1I C2I 1.398(3)
C2I C3I 1.382(3)
C2I H2I 0.9500
C3I C4I 1.393(4)
C3I H3I 0.9500
C4I C5I 1.372(4)
C4I H4I 0.9500
C5I C6I 1.389(3)
C5I H5I 0.9500
C6I H6I 0.9500
O1D C7 1.242(2)
O2D C7 1.259(2)
C7 C8 1.558(3)
C8 C1L 1.540(3)
C8 C1J 1.543(3)
C8 C1K 1.546(3)
C1J C6J 1.389(3)
C1J C2J 1.404(3)
C2J C3J 1.382(3)
C2J H2J 0.9500
C3J C4J 1.396(3)
C3J H3J 0.9500
C4J C5J 1.371(3)
C4J H4J 0.9500
C5J C6J 1.401(3)
C5J H5J 0.9500
C6J H6J 0.9500
C1K C2K 1.388(3)
C1K C6K 1.397(3)
C2K C3K 1.394(3)
C2K H2K 0.9500
C3K C4K 1.386(3)
C3K H3K 0.9500
C4K C5K 1.384(3)
C4K H4K 0.9500
C5K C6K 1.384(3)
C5K H5K 0.9500
C6K H6K 0.9500
C1L C2L 1.386(3)
C1L C6L 1.404(3)
C2L C3L 1.391(3)
C2L H2L 0.9500
C3L C4L 1.381(3)
C3L H3L 0.9500
C4L C5L 1.386(3)
C4L H4L 0.9500
C5L C6L 1.380(3)
C5L H5L 0.9500
C6L H6L 0.9500
O1M C1M 1.421(2)
C1M C2M 1.504(3)
C1M H1M1 0.9900
C1M H1M2 0.9900
C2M O2M 1.435(3)
C2M H2M1 0.9900
C2M H2M2 0.9900
O2M C3M 1.428(3)
C3M H3M1 0.9800
C3M H3M2 0.9800
C3M H3M3 0.9800
O1N C1N 1.425(2)
C1N C2N 1.503(3)
C1N H1N1 0.9900
C1N H1N2 0.9900
C2N O2N 1.439(2)
C2N H2N1 0.9900
C2N H2N2 0.9900
O2N C3N 1.435(2)
C3N H3N1 0.9800
C3N H3N2 0.9800
C3N H3N3 0.9800
O1O C1O 1.413(2)
C1O C2O 1.503(3)
C1O H1O1 0.9900
C1O H1O2 0.9900
C2O O2O 1.433(2)
C2O H2O1 0.9900
C2O H2O2 0.9900
O2O C3O 1.430(2)
C3O H3O1 0.9800
C3O H3O2 0.9800
C3O H3O3 0.9800
O1P C1P 1.436(2)
C1P C2P 1.496(3)
C1P H1P1 0.9900
C1P H1P2 0.9900
C2P O2P 1.420(2)
C2P H2P1 0.9900
C2P H2P2 0.9900
O2P C3P 1.433(3)
C3P H3P1 0.9800
C3P H3P2 0.9800
C3P H3P3 0.9800
N1 C1R 1.140(3)
C1R C2R 1.455(3)
C2R H2R1 0.9800
C2R H2R2 0.9800
C2R H2R3 0.9800
C1T C7T 1.34(2)
C1T C2T 1.3900
C1T C6T 1.3900
C2T C3T 1.3900
C2T H2T 0.9500
C3T C4T 1.3900
C3T H3T 0.9500
C4T C5T 1.3900
C4T H4T 0.9500
C5T C6T 1.3900
C5T H5T 0.9500
C6T H6T 0.9500
C7T H7T1 0.9800
C7T H7T2 0.9800
C7T H7T3 0.9800
N21 C1S 1.110(8)
C1S C2S 1.474(11)
C2S H2S1 0.9800
C2S H2S2 0.9800
C2S H2S3 0.9800

loop_
_geom_hbond_atom_site_label_D
_geom_hbond_atom_site_label_H
_geom_hbond_atom_site_label_A
_geom_hbond_distance_DH
_geom_hbond_distance_HA
_geom_hbond_distance_DA
_geom_hbond_angle_DHA
C3O H3O1 N1 0.98 2.58 3.224(3) 123.5
C2G H2G O2C 0.95 2.32 2.986(3) 126.5
C2K H2K O2D 0.95 2.30 2.953(3) 125.7
C6C H6C O1A 0.95 2.34 3.007(3) 126.5

loop_
_geom_torsion_atom_site_label_1
_geom_torsion_atom_site_label_2
_geom_torsion_atom_site_label_3
_geom_torsion_atom_site_label_4
_geom_torsion
Mn2 O1A C1 O2A -7.2(3)
Mn2 O1A C1 C2 170.29(12)
Mn1 O2A C1 O1A 13.1(3)
Mn1 O2A C1 C2 -164.40(12)
O1A C1 C2 C1B 37.9(2)
O2A C1 C2 C1B -144.34(17)
O1A C1 C2 C1A 159.88(17)
O2A C1 C2 C1A -22.4(2)
O1A C1 C2 C1C -80.0(2)
O2A C1 C2 C1C 97.77(19)
C1B C2 C1A C2A 5.1(3)
C1C C2 C1A C2A 125.9(2)
C1 C2 C1A C2A -115.9(2)
C1B C2 C1A C6A -175.04(17)
C1C C2 C1A C6A -54.3(2)
C1 C2 C1A C6A 63.9(2)
C6A C1A C2A C3A -1.3(3)
C2 C1A C2A C3A 178.49(19)
C1A C2A C3A C4A 0.6(3)
C2A C3A C4A C5A 0.4(3)
C3A C4A C5A C6A -0.6(3)
C4A C5A C6A C1A -0.2(3)
C2A C1A C6A C5A 1.1(3)
C2 C1A C6A C5A -178.68(18)
C1A C2 C1B C6B 96.7(2)
C1C C2 C1B C6B -25.0(3)
C1 C2 C1B C6B -141.96(19)
C1A C2 C1B C2B -81.1(2)
C1C C2 C1B C2B 157.18(18)
C1 C2 C1B C2B 40.2(2)
C6B C1B C2B C3B 0.9(3)
C2 C1B C2B C3B 178.83(18)
C1B C2B C3B C4B -1.0(3)
C2B C3B C4B C5B 0.7(3)
C3B C4B C5B C6B -0.2(3)
C2B C1B C6B C5B -0.5(3)
C2 C1B C6B C5B -178.3(2)
C4B C5B C6B C1B 0.1(4)
C1B C2 C1C C6C -85.5(2)
C1A C2 C1C C6C 152.49(18)
C1 C2 C1C C6C 32.7(2)
C1B C2 C1C C2C 88.1(2)
C1A C2 C1C C2C -33.9(2)
C1 C2 C1C C2C -153.67(18)
C6C C1C C2C C3C -0.4(3)
C2 C1C C2C C3C -174.35(18)
C1C C2C C3C C4C -1.1(3)
C2C C3C C4C C5C 1.3(3)
C3C C4C C5C C6C 0.0(3)
C4C C5C C6C C1C -1.6(3)
C2C C1C C6C C5C 1.8(3)
C2 C1C C6C C5C 175.55(18)
Mn2 O1B C3 O2B -32.6(3)
Mn2 O1B C3 C4 142.99(16)
Mn4 O2B C3 O1B 9.8(3)
Mn4 O2B C3 C4 -165.99(13)
O1B C3 C4 C1E 11.0(3)
O2B C3 C4 C1E -172.89(17)
O1B C3 C4 C1F 131.48(19)
O2B C3 C4 C1F -52.4(2)
O1B C3 C4 C1D -107.6(2)
O2B C3 C4 C1D 68.5(2)
C1E C4 C1D C6D 129.3(2)
C1F C4 C1D C6D 8.9(3)
C3 C4 C1D C6D -111.5(2)
C1E C4 C1D C2D -57.3(2)
C1F C4 C1D C2D -177.62(18)
C3 C4 C1D C2D 62.0(2)
C6D C1D C2D C3D -1.7(3)
C4 C1D C2D C3D -175.53(19)
C1D C2D C3D C4D 0.6(3)
C2D C3D C4D C5D 0.6(3)
C3D C4D C5D C6D -0.7(3)
C4D C5D C6D C1D -0.4(3)
C2D C1D C6D C5D 1.6(3)
C4 C1D C6D C5D 175.04(19)
C1F C4 C1E C2E 97.6(2)
C1D C4 C1E C2E -26.8(3)
C3 C4 C1E C2E -138.5(2)
C1F C4 C1E C6E -77.5(2)
C1D C4 C1E C6E 158.17(18)
C3 C4 C1E C6E 46.4(2)
C6E C1E C2E C3E -2.7(3)
C4 C1E C2E C3E -177.8(2)
C1E C2E C3E C4E 0.2(4)
C2E C3E C4E C5E 2.0(4)
C3E C4E C5E C6E -1.7(4)
C4E C5E C6E C1E -0.8(3)
C2E C1E C6E C5E 3.0(3)
C4 C1E C6E C5E 178.18(19)
C1E C4 C1F C6F 114.4(2)
C1D C4 C1F C6F -122.4(2)
C3 C4 C1F C6F -9.4(3)
C1E C4 C1F C2F -62.3(2)
C1D C4 C1F C2F 60.9(2)
C3 C4 C1F C2F 173.91(18)
C6F C1F C2F C3F 2.1(3)
C4 C1F C2F C3F 179.0(2)
C1F C2F C3F C4F -0.5(4)
C2F C3F C4F C5F -1.6(3)
C3F C4F C5F C6F 2.0(3)
C2F C1F C6F C5F -1.7(3)
C4 C1F C6F C5F -178.4(2)
C4F C5F C6F C1F -0.4(3)
Mn1 O1C C5 O2C 5.2(3)
Mn1 O1C C5 C6 -172.95(12)
Mn3 O2C C5 O1C -13.6(3)
Mn3 O2C C5 C6 164.54(13)
O1C C5 C6 C1H -24.0(2)
O2C C5 C6 C1H 157.73(17)
O1C C5 C6 C1I -145.69(18)
O2C C5 C6 C1I 36.0(2)
O1C C5 C6 C1G 95.8(2)
O2C C5 C6 C1G -82.5(2)
C1H C6 C1G C6G -36.3(2)
C1I C6 C1G C6G 87.3(2)
C5 C6 C1G C6G -154.58(18)
C1H C6 C1G C2G 147.53(18)
C1I C6 C1G C2G -88.9(2)
C5 C6 C1G C2G 29.2(2)
C6G C1G C2G C3G 2.3(3)
C6 C1G C2G C3G 178.58(19)
C1G C2G C3G C4G -1.9(3)
C2G C3G C4G C5G -0.1(3)
C3G C4G C5G C6G 1.5(3)
C4G C5G C6G C1G -1.1(3)
C2G C1G C6G C5G -0.8(3)
C6 C1G C6G C5G -177.15(19)
C1I C6 C1H C6H 16.3(3)
C1G C6 C1H C6H 138.84(19)
C5 C6 C1H C6H -103.9(2)
C1I C6 C1H C2H -167.18(18)
C1G C6 C1H C2H -44.7(2)
C5 C6 C1H C2H 72.6(2)
C6H C1H C2H C3H 1.5(3)
C6 C1H C2H C3H -175.20(19)
C1H C2H C3H C4H -0.3(3)
C2H C3H C4H C5H -0.7(3)
C3H C4H C5H C6H 0.6(3)
C2H C1H C6H C5H -1.6(3)
C6 C1H C6H C5H 174.92(19)
C4H C5H C6H C1H 0.6(3)
C1H C6 C1I C6I 101.3(2)
C1G C6 C1I C6I -21.9(3)
C5 C6 C1I C6I -138.75(19)
C1H C6 C1I C2I -76.1(2)
C1G C6 C1I C2I 160.63(18)
C5 C6 C1I C2I 43.8(2)
C6I C1I C2I C3I -1.3(3)
C6 C1I C2I C3I 176.2(2)
C1I C2I C3I C4I 0.8(4)
C2I C3I C4I C5I 0.2(4)
C3I C4I C5I C6I -0.6(4)
C2I C1I C6I C5I 0.9(3)
C6 C1I C6I C5I -176.6(2)
C4I C5I C6I C1I 0.1(3)
Mn3 O1D C7 O2D -22.9(4)
Mn3 O1D C7 C8 158.33(17)
Mn4 O2D C7 O1D -3.8(3)
Mn4 O2D C7 C8 174.98(12)
O1D C7 C8 C1L 128.37(19)
O2D C7 C8 C1L -50.5(2)
O1D C7 C8 C1J 8.2(2)
O2D C7 C8 C1J -170.67(17)
O1D C7 C8 C1K -111.3(2)
O2D C7 C8 C1K 69.8(2)
C1L C8 C1J C6J -8.9(3)
C1K C8 C1J C6J -131.5(2)
C7 C8 C1J C6J 108.4(2)
C1L C8 C1J C2J 172.28(17)
C1K C8 C1J C2J 49.7(2)
C7 C8 C1J C2J -70.4(2)
C6J C1J C2J C3J -1.0(3)
C8 C1J C2J C3J 177.89(18)
C1J C2J C3J C4J -0.8(3)
C2J C3J C4J C5J 1.9(3)
C3J C4J C5J C6J -1.3(3)
C2J C1J C6J C5J 1.7(3)
C8 C1J C6J C5J -177.17(19)
C4J C5J C6J C1J -0.6(3)
C1L C8 C1K C2K 95.2(2)
C1J C8 C1K C2K -141.99(19)
C7 C8 C1K C2K -22.6(3)
C1L C8 C1K C6K -82.0(2)
C1J C8 C1K C6K 40.8(2)
C7 C8 C1K C6K 160.19(18)
C6K C1K C2K C3K -0.8(3)
C8 C1K C2K C3K -178.0(2)
C1K C2K C3K C4K 0.6(3)
C2K C3K C4K C5K -0.2(3)
C3K C4K C5K C6K 0.1(3)
C4K C5K C6K C1K -0.3(3)
C2K C1K C6K C5K 0.6(3)
C8 C1K C6K C5K 178.02(19)
C1J C8 C1L C2L -104.6(2)
C1K C8 C1L C2L 17.0(3)
C7 C8 C1L C2L 136.78(19)
C1J C8 C1L C6L 73.5(2)
C1K C8 C1L C6L -164.97(18)
C7 C8 C1L C6L -45.2(2)
C6L C1L C2L C3L -0.8(3)
C8 C1L C2L C3L 177.23(19)
C1L C2L C3L C4L 0.2(3)
C2L C3L C4L C5L 0.3(3)
C3L C4L C5L C6L -0.2(3)
C4L C5L C6L C1L -0.5(3)
C2L C1L C6L C5L 1.0(3)
C8 C1L C6L C5L -177.12(19)
O1O Mn1 O1M C1M -143.3(3)
O2A Mn1 O1M C1M 72.18(16)
O1P Mn1 O1M C1M -115.49(15)
O1C Mn1 O1M C1M -17.17(15)
O1N Mn1 O1M C1M 161.60(16)
Mn4 Mn1 O1M C1M -157.96(15)
Mn2 Mn1 O1M C1M 142.98(18)
Mn3 Mn1 O1M C1M -93.53(15)
O1O Mn1 O1M Mn2 73.7(3)
O2A Mn1 O1M Mn2 -70.79(7)
O1P Mn1 O1M Mn2 101.53(6)
O1C Mn1 O1M Mn2 -160.14(6)
O1N Mn1 O1M Mn2 18.63(5)
Mn4 Mn1 O1M Mn2 59.06(5)
Mn3 Mn1 O1M Mn2 123.50(5)
Mn1 O1M C1M C2M -172.21(13)
Mn2 O1M C1M C2M -34.1(2)
O1M C1M C2M O2M 51.5(2)
C1M C2M O2M C3M 174.68(18)
C1M C2M O2M Mn2 -46.04(19)
Mn4 O1N C1N C2N -46.29(19)
Mn2 O1N C1N C2N 94.36(16)
Mn1 O1N C1N C2N -155.30(13)
O1N C1N C2N O2N 57.2(2)
C1N C2N O2N C3N -176.06(17)
C1N C2N O2N Mn4 -39.34(18)
O1M Mn1 O1O C1O -166.8(3)
O2A Mn1 O1O C1O -22.18(15)
O1P Mn1 O1O C1O 164.89(16)
O1C Mn1 O1O C1O 67.33(15)
O1N Mn1 O1O C1O -112.48(15)
Mn4 Mn1 O1O C1O -151.66(15)
Mn2 Mn1 O1O C1O -104.78(15)
Mn3 Mn1 O1O C1O 134.14(17)
O1M Mn1 O1O Mn3 59.1(3)
O2A Mn1 O1O Mn3 -156.32(6)
O1P Mn1 O1O Mn3 30.74(6)
O1C Mn1 O1O Mn3 -66.81(6)
O1N Mn1 O1O Mn3 113.38(6)
Mn4 Mn1 O1O Mn3 74.20(4)
Mn2 Mn1 O1O Mn3 121.08(5)
Mn1 O1O C1O C2O -177.50(13)
Mn3 O1O C1O C2O -48.89(19)
O1O C1O C2O O2O 54.2(2)
C1O C2O O2O C3O -172.16(17)
C1O C2O O2O Mn3 -36.3(2)
Mn1 O1P C1P C2P 167.28(12)
Mn4 O1P C1P C2P -76.59(17)
Mn3 O1P C1P C2P 53.80(18)
O1P C1P C2P O2P -58.5(2)
C1P C2P O2P C3P -173.27(17)
C7T C1T C2T C3T -170.8(11)
C6T C1T C2T C3T 0.0
C1T C2T C3T C4T 0.0
C2T C3T C4T C5T 0.0
C3T C4T C5T C6T 0.0
C4T C5T C6T C1T 0.0
C7T C1T C6T C5T 170.5(11)
C2T C1T C6T C5T 0.0
